data_2004677
loop_
_publ_author_name
'Akutsu, H.'
'Kozawa, K.'
'Uchida, T.'

_publ_section_title
;
 5,10-Diiodo-5,10-dihydroboranthrene
;
_journal_issue 4
_journal_name_full 'Acta Crystallographica Section C'
_journal_page_first 991
_journal_page_last 993
_journal_paper_doi 10.1107/S0108270195010742
_journal_volume 52
_journal_year 1996
_chemical_formula_moiety 'C12 H8 B2 I2'
_chemical_formula_sum 'C12 H8 B2 I2'
_chemical_formula_weight 427.63
_space_group_IT_number 12
_symmetry_cell_setting monoclinic
_symmetry_space_group_name_Hall '-C 2y'
_symmetry_space_group_name_H-M 'C 1 2/m 1'
_atom_type_scat_source IntTabIV
_cell_angle_alpha 90
_cell_angle_beta 90.23(1)
_cell_angle_gamma 90
_cell_formula_units_Z 2
_cell_length_a 10.246(2)
_cell_length_b 14.487(2)
_cell_length_c 4.2536(5)
_cell_measurement_reflns_used 20
_cell_measurement_temperature 293
_cell_measurement_theta_max 15.6
_cell_measurement_theta_min 14.5
_cell_volume 631.37(17)
_computing_cell_refinement 'Rigaku RASA-5P program system'
_computing_data_collection 'Rigaku RASA-5P program system'
_computing_data_reduction 'Rigaku RASA-5P program system'
_computing_molecular_graphics 'ORTEPII (Johnson, 1976)'
_computing_structure_refinement 'UNICS (Sakurai, 1967)'
_computing_structure_solution 'MULTAN84 (Main, Germain & Woolfson, 1984)'
_diffrn_measurement_device 'Rigaku AFC-5'
_diffrn_measurement_method \q/2\q
_diffrn_radiation_type MoK\a
_diffrn_radiation_wavelength 0.71073
_diffrn_reflns_av_R_equivalents 0.01
_diffrn_reflns_limit_h_max 14
_diffrn_reflns_limit_h_min -14
_diffrn_reflns_limit_k_max 20
_diffrn_reflns_limit_k_min 0
_diffrn_reflns_limit_l_max 5
_diffrn_reflns_limit_l_min 0
_diffrn_reflns_number 1072
_diffrn_reflns_theta_max 30
_diffrn_standards_decay_% 7
_diffrn_standards_interval_count 100
_diffrn_standards_number 3
_exptl_absorpt_coefficient_mu 5.01
_exptl_absorpt_correction_type none
_exptl_crystal_colour yellow
_exptl_crystal_density_diffrn 2.250
_exptl_crystal_description prism
_exptl_crystal_size_max 0.4
_exptl_crystal_size_mid 0.2
_exptl_crystal_size_min 0.2
_refine_diff_density_max 1.9
_refine_diff_density_min -1.8
_refine_ls_extinction_method none
_refine_ls_goodness_of_fit_obs 1.53
_refine_ls_hydrogen_treatment 'Only coordinates of H atoms refined'
_refine_ls_number_parameters 55
_refine_ls_number_reflns 790
_refine_ls_R_factor_obs 0.054
_refine_ls_shift/esd_max 0.23
_refine_ls_structure_factor_coef F
_refine_ls_weighting_scheme 'sigma; w = 1/[\s^2^(F)]'
_refine_ls_wR_factor_obs 0.039
_reflns_number_observed 792
_reflns_number_total 957
_reflns_observed_criterion refl_observed_if_F_>_3.0_sigma(F)
_cod_data_source_file as1194.cif
_cod_data_source_block as1194
_cod_original_cell_volume 631.4(2)
_cod_original_sg_symbol_H-M 'C 2/m'
_cod_database_code 2004677

loop_
_symmetry_equiv_pos_as_xyz
+x,+y,+z
-x,+y,-z
+x,-y,+z
-x,-y,-z
1/2+x,1/2+y,+z
1/2-x,1/2+y,-z
1/2+x,1/2-y,+z
1/2-x,1/2-y,-z

loop_
_atom_site_aniso_label
_atom_site_aniso_U_11
_atom_site_aniso_U_22
_atom_site_aniso_U_33
_atom_site_aniso_U_12
_atom_site_aniso_U_13
_atom_site_aniso_U_23
I 0.0429(4) 0.0752(6) 0.0552(5) 0.0000 0.0229(4) 0.0000
C(1) 0.031(3) 0.052(5) 0.039(4) 0.004(3) -0.002(3) -0.004(4)
C(2) 0.051(5) 0.044(5) 0.060(6) 0.003(4) 0.002(4) -0.010(5)
C(3) 0.059(5) 0.046(5) 0.078(7) 0.011(4) -0.010(5) -0.006(5)
B 0.031(6) 0.043(7) 0.037(7) 0.0000 0.010(5) 0.0000

loop_
_atom_site_label
_atom_site_fract_x
_atom_site_fract_y
_atom_site_fract_z
_atom_site_B_iso_or_equiv
_atom_site_thermal_displace_type
I 0.69029(7) 0 0.4023(2) 0.0577(5) Uani
C(1) 0.9395(6) 0.0924(5) 0.088(2) 0.041(4) Uani
C(2) 0.8854(7) 0.1796(6) 0.172(2) 0.052(5) Uani
C(3) 0.9420(7) 0.2621(5) 0.086(2) 0.061(6) Uani
B 0.879(1) 0 0.170(3) 0.037(7) Uani
H(2) 0.787(8) 0.204(7) 0.32(2) 0.050661 Uiso
H(3) 0.873(8) 0.325(7) 0.12(2) 0.050661 Uiso

loop_
_geom_angle_atom_site_label_1
_geom_angle_atom_site_label_2
_geom_angle_atom_site_label_3
_geom_angle_site_symmetry_1
_geom_angle_site_symmetry_3
_geom_angle
_geom_angle_publ_flag
I B C(1) . . 117.9(7) yes
C(1) B C(1) . 3_755 124.2(9) yes
C(2) C(1) B . . 124.5(7) yes
C(1) C(1) B 2_755 . 117.9(7) yes
C(1) C(1) C(2) 2_755 . 117.6(7) yes
C(1) C(2) C(3) . . 122.5(8) yes
C(2) C(3) C(3) . 2_755 119.9(9) yes
C(1) C(2) H(2) . . 134(4) ?
C(3) C(2) H(2) . . 103(4) ?
C(2) C(3) H(3) . . 113(5) ?
C(3) C(3) H(3) 2_755 . 126(5) ?

loop_
_geom_bond_atom_site_label_1
_geom_bond_atom_site_label_2
_geom_bond_site_symmetry_2
_geom_bond_distance
_geom_bond_publ_flag
I B . 2.180(10) yes
B C(1) . 1.520(10) yes
C(1) C(2) . 1.430(10) yes
C(1) C(1) 2_755 1.450(10) yes
C(2) C(3) . 1.380(10) yes
C(3) C(3) 2_755 1.40(2) yes
C(2) H(2) . 1.30(10) ?
C(3) H(3) . 1.20(10) ?
